data_7039821
loop_
_publ_author_name
'Wedlock, Louise E.'
'Barnard, Peter J.'
'Filipovska, Aleksandra'
'Skelton, Brian W.'
'Berners-Price, Susan J'
'Baker, Murray V.'

_publ_section_title
;
 Dinuclear Au(i) N-heterocyclic carbene complexes derived from
 unsymmetrical azolium cyclophane salts: potential probes for live cell
 imaging applications.
;
_journal_issue 30
_journal_name_full 'Dalton transactions (Cambridge, England : 2003)'
_journal_page_first 12221
_journal_page_last 12236
_journal_paper_doi 10.1039/c6dt01409g
_journal_volume 45
_journal_year 2016
_chemical_formula_moiety 'C16 H18 N4, 2(H2 O), 2(Br)'
_chemical_formula_sum 'C16 H22 Br2 N4 O2'
_chemical_formula_weight 462.2
_chemical_name_systematic
;
 ?
;
_space_group_IT_number 19
_symmetry_cell_setting orthorhombic
_symmetry_space_group_name_Hall 'P 2ac 2ab'
_symmetry_space_group_name_H-M 'P 21 21 21'
_atom_sites_solution_hydrogens geom
_atom_sites_solution_primary direct
_atom_sites_solution_secondary difmap
_audit_creation_date 2011-05-20T12:02:01-00:00
_audit_creation_method 'WinGX routine CIF_UPDATE'
_audit_update_record
;
2015-10-21 deposited with the CCDC.
2016-07-04 downloaded from the CCDC.
;
_cell_angle_alpha 90
_cell_angle_beta 90
_cell_angle_gamma 90
_cell_formula_units_Z 4
_cell_length_a 8.1485(6)
_cell_length_b 14.5332(12)
_cell_length_c 15.4360(13)
_cell_measurement_reflns_used 7674
_cell_measurement_temperature 103(2)
_cell_measurement_theta_max 20.8
_cell_measurement_theta_min 2.49
_cell_volume 1828.0(3)
_computing_cell_refinement 'Siemens SAINT (Siemens, 1995)'
_computing_data_collection 'Siemens SMART (Siemens, 1995)'
_computing_molecular_graphics 'Diamond (Brandenburg, K., (1999)'
_computing_publication_material 'WinGX Farrugia, L. J. (1999)'
_computing_structure_refinement 'SHELXL-97 (Sheldrick, 2008)'
_computing_structure_solution 'SIR92 (Altomare et al., 1994)'
_diffrn_ambient_temperature 103(2)
_diffrn_measured_fraction_theta_full 0.994
_diffrn_measured_fraction_theta_max 0.812
_diffrn_measurement_device_type
;
        CCD area detector
;
_diffrn_measurement_method '\f and \w scans'
_diffrn_radiation_monochromator diamond
_diffrn_radiation_type synchrotron
_diffrn_radiation_wavelength 0.48595
_diffrn_reflns_av_R_equivalents 0.0587
_diffrn_reflns_av_unetI/netI 0.0442
_diffrn_reflns_limit_h_max 11
_diffrn_reflns_limit_h_min -12
_diffrn_reflns_limit_k_max 21
_diffrn_reflns_limit_k_min -22
_diffrn_reflns_limit_l_max 22
_diffrn_reflns_limit_l_min -22
_diffrn_reflns_number 26940
_diffrn_reflns_theta_full 19
_diffrn_reflns_theta_max 21.97
_diffrn_reflns_theta_min 0.9
_diffrn_standards_decay_% 0
_diffrn_standards_number 0
_exptl_absorpt_coefficient_mu 2.389
_exptl_absorpt_correction_T_max 1
_exptl_absorpt_correction_T_min .80
_exptl_absorpt_correction_type multi-scan
_exptl_absorpt_process_details
;
        SADABS; Sheldrick, 1996

;
_exptl_crystal_colour colourless
_exptl_crystal_density_diffrn 1.679
_exptl_crystal_density_method 'not measured'
_exptl_crystal_description fragment
_exptl_crystal_F_000 928
_exptl_crystal_size_max 0.08
_exptl_crystal_size_mid 0.08
_exptl_crystal_size_min 0.04
_refine_diff_density_max 0.984
_refine_diff_density_min -0.424
_refine_diff_density_rms 0.099
_refine_ls_abs_structure_details 'Flack H D (1983), Acta Cryst. A39, 876-881'
_refine_ls_abs_structure_Flack 0.13(2)
_refine_ls_extinction_method none
_refine_ls_goodness_of_fit_ref 1.028
_refine_ls_hydrogen_treatment mixed
_refine_ls_matrix_type full
_refine_ls_number_parameters 231
_refine_ls_number_reflns 5197
_refine_ls_number_restraints 6
_refine_ls_restrained_S_all 1.029
_refine_ls_R_factor_all 0.0329
_refine_ls_R_factor_gt 0.0281
_refine_ls_shift/su_max 0.021
_refine_ls_shift/su_mean 0
_refine_ls_structure_factor_coef Fsqd
_refine_ls_weighting_details 'calc w=1/[\s^2^(Fo^2^)+(0.0269P)^2^+0.6734P] where P=(Fo^2^+2Fc^2^)/3'
_refine_ls_weighting_scheme calc
_refine_ls_wR_factor_gt 0.0618
_refine_ls_wR_factor_ref 0.0635
_reflns_number_gt 4806
_reflns_number_total 5197
_reflns_threshold_expression I>2\s(I)
_cod_data_source_file c6dt01409g3.cif
_cod_data_source_block pb3p98
_cod_depositor_comments 'Adding full bibliography for 7039821--7039830.cif.'
_cod_original_sg_symbol_H-M P_21_21_21
_cod_database_code 7039821

loop_
_symmetry_equiv_pos_as_xyz
'x, y, z'
'-x+1/2, -y, z+1/2'
'x+1/2, -y+1/2, -z'
'-x, y+1/2, -z+1/2'

loop_
_atom_site_label
_atom_site_type_symbol
_atom_site_fract_x
_atom_site_fract_y
_atom_site_fract_z
_atom_site_U_iso_or_equiv
_atom_site_adp_type
_atom_site_occupancy
_atom_site_symmetry_multiplicity
_atom_site_calc_flag
_atom_site_refinement_flags
Br1 Br 0.82512(3) 0.648097(16) 0.195939(15) 0.01865(6) Uani 1 1 d .
Br2 Br 0.14625(3) 0.527971(15) 0.550808(14) 0.01694(6) Uani 1 1 d .
C1 C 0.1453(3) 0.49632(15) 0.30193(16) 0.0166(4) Uani 1 1 d .
H1A H 0.0495 0.4997 0.2626 0.02 Uiso 1 1 calc R
H1B H 0.1047 0.4846 0.3613 0.02 Uiso 1 1 calc R
N21 N 0.2355(3) 0.58397(12) 0.29979(13) 0.0123(4) Uani 1 1 d .
C22 C 0.3259(3) 0.61582(15) 0.36631(14) 0.0125(4) Uani 1 1 d .
H22 H 0.3195 0.5954 0.4247 0.015 Uiso 1 1 calc R
N23 N 0.4255(3) 0.68061(13) 0.33647(13) 0.0114(4) Uani 1 1 d .
C24 C 0.3964(3) 0.69235(16) 0.24876(15) 0.0150(5) Uani 1 1 d .
H24 H 0.4489 0.7353 0.2116 0.018 Uiso 1 1 calc R
C25 C 0.2792(3) 0.63128(16) 0.22608(15) 0.0157(5) Uani 1 1 d .
H25 H 0.235 0.6226 0.1697 0.019 Uiso 1 1 calc R
C2 C 0.5586(3) 0.72755(15) 0.38493(15) 0.0135(4) Uani 1 1 d .
H2A H 0.5311 0.7936 0.3906 0.016 Uiso 1 1 calc R
H2B H 0.6618 0.7229 0.3513 0.016 Uiso 1 1 calc R
C31 C 0.6731(3) 0.60640(15) 0.49068(15) 0.0132(4) Uani 1 1 d .
C32 C 0.5863(3) 0.68782(15) 0.47411(15) 0.0117(4) Uani 1 1 d .
C33 C 0.5267(3) 0.73918(15) 0.54393(16) 0.0147(4) Uani 1 1 d .
H33 H 0.4671 0.7942 0.5331 0.018 Uiso 1 1 calc R
C34 C 0.5529(3) 0.71143(17) 0.62870(16) 0.0172(5) Uani 1 1 d .
H34 H 0.5111 0.7469 0.6754 0.021 Uiso 1 1 calc R
C35 C 0.6407(3) 0.63145(16) 0.64488(14) 0.0169(5) Uani 1 1 d .
H35 H 0.6597 0.6122 0.7028 0.02 Uiso 1 1 calc R
C36 C 0.7006(3) 0.57971(16) 0.57647(15) 0.0162(5) Uani 1 1 d .
H36 H 0.7613 0.5253 0.588 0.019 Uiso 1 1 calc R
C3 C 0.7399(3) 0.54343(16) 0.42061(16) 0.0154(5) Uani 1 1 d .
H3A H 0.7699 0.5802 0.369 0.018 Uiso 1 1 calc R
H3B H 0.8398 0.512 0.4419 0.018 Uiso 1 1 calc R
N41 N 0.6137(3) 0.47399(13) 0.39674(13) 0.0147(4) Uani 1 1 d .
C42 C 0.5311(3) 0.47317(16) 0.32256(15) 0.0157(5) Uani 1 1 d .
H42 H 0.5579 0.5078 0.2723 0.019 Uiso 1 1 calc R
N43 N 0.4033(3) 0.41507(13) 0.33032(13) 0.0154(4) Uani 1 1 d .
C44 C 0.4080(4) 0.37714(16) 0.41255(16) 0.0179(5) Uani 1 1 d .
H44 H 0.3326 0.3338 0.4357 0.021 Uiso 1 1 calc R
C45 C 0.5394(3) 0.41302(16) 0.45380(17) 0.0184(5) Uani 1 1 d .
H45 H 0.5744 0.3992 0.511 0.022 Uiso 1 1 calc R
C4 C 0.2588(3) 0.41761(16) 0.27360(16) 0.0168(5) Uani 1 1 d .
H4A H 0.1993 0.3583 0.2771 0.02 Uiso 1 1 calc R
H4B H 0.2936 0.4271 0.2128 0.02 Uiso 1 1 calc R
O1 O 1.0923(3) 0.82557(15) 0.14083(15) 0.0342(5) Uani 1 1 d D
H1AO H 1.112(5) 0.811(3) 0.0889(14) 0.051 Uiso 1 1 d D
H1BO H 1.033(5) 0.782(2) 0.157(2) 0.051 Uiso 1 1 d D
O2 O 0.5589(3) 0.66163(15) 0.03628(14) 0.0349(5) Uani 1 1 d D
H2AO H 0.620(4) 0.653(3) 0.0810(19) 0.052 Uiso 1 1 d D
H2BO H 0.493(4) 0.617(2) 0.039(3) 0.052 Uiso 1 1 d D

loop_
_atom_site_aniso_label
_atom_site_aniso_U_11
_atom_site_aniso_U_22
_atom_site_aniso_U_33
_atom_site_aniso_U_23
_atom_site_aniso_U_13
_atom_site_aniso_U_12
Br1 0.01809(12) 0.02147(11) 0.01639(10) -0.00385(9) 0.00009(9) 0.00076(10)
Br2 0.02027(12) 0.01654(10) 0.01401(10) 0.00269(8) 0.00103(9) 0.00026(9)
C1 0.0144(11) 0.0155(10) 0.0199(10) 0.0003(9) -0.0043(11) -0.0051(9)
N21 0.0130(9) 0.0117(8) 0.0123(8) -0.0017(7) -0.0007(8) 0.0016(7)
C22 0.0117(11) 0.0126(9) 0.0130(9) -0.0015(7) 0.0012(9) 0.0016(9)
N23 0.0114(9) 0.0098(8) 0.0130(8) 0.0003(7) 0.0000(8) 0.0018(7)
C24 0.0191(13) 0.0136(10) 0.0122(10) 0.0016(8) 0.0010(9) 0.0028(9)
C25 0.0196(12) 0.0165(11) 0.0109(10) 0.0007(8) 0.0000(9) 0.0052(9)
C2 0.0141(12) 0.0099(9) 0.0165(11) 0.0008(8) 0.0006(9) -0.0022(9)
C31 0.0093(11) 0.0138(9) 0.0166(10) 0.0019(8) 0.0020(9) -0.0012(9)
C32 0.0105(10) 0.0108(9) 0.0137(10) -0.0002(8) 0.0011(9) -0.0040(8)
C33 0.0129(11) 0.0117(9) 0.0195(11) -0.0016(9) 0.0021(10) -0.0028(9)
C34 0.0136(12) 0.0200(11) 0.0179(11) -0.0051(9) 0.0045(10) -0.0067(10)
C35 0.0166(12) 0.0216(11) 0.0124(10) 0.0034(8) -0.0016(10) -0.0045(10)
C36 0.0127(12) 0.0155(10) 0.0203(11) 0.0044(9) -0.0014(9) -0.0002(9)
C3 0.0117(11) 0.0141(11) 0.0202(11) 0.0010(8) 0.0032(9) 0.0016(9)
N41 0.0150(10) 0.0111(8) 0.0179(9) 0.0020(7) 0.0037(8) 0.0037(8)
C42 0.0181(12) 0.0106(9) 0.0184(11) -0.0022(8) 0.0070(9) 0.0025(10)
N43 0.0189(11) 0.0112(9) 0.0160(9) -0.0007(7) 0.0028(8) 0.0026(8)
C44 0.0228(13) 0.0109(10) 0.0199(11) 0.0029(8) 0.0038(10) 0.0020(9)
C45 0.0240(13) 0.0136(10) 0.0175(11) 0.0055(9) 0.0025(11) 0.0022(10)
C4 0.0219(13) 0.0127(10) 0.0159(10) -0.0026(8) -0.0012(10) -0.0020(10)
O1 0.0387(13) 0.0283(11) 0.0356(12) 0.0097(9) 0.0015(10) -0.0016(10)
O2 0.0515(15) 0.0275(11) 0.0256(11) 0.0057(8) -0.0100(10) -0.0089(10)

loop_
_atom_type_symbol
_atom_type_description
_atom_type_scat_dispersion_real
_atom_type_scat_dispersion_imag
_atom_type_scat_source
C C 0.001 0.001 'International Tables Vol C Tables 4.2.6.8 and 6.1.1.4'
H H 0 0 'International Tables Vol C Tables 4.2.6.8 and 6.1.1.4'
Br Br 0.27 1.287 'International Tables Vol C Tables 4.2.6.8 and 6.1.1.4'
N N 0.002 0.001 'International Tables Vol C Tables 4.2.6.8 and 6.1.1.4'
O O 0.004 0.003 'International Tables Vol C Tables 4.2.6.8 and 6.1.1.4'

loop_
_geom_angle_atom_site_label_1
_geom_angle_atom_site_label_2
_geom_angle_atom_site_label_3
_geom_angle
N21 C1 C4 109.8(2)
N21 C1 H1A 109.7
C4 C1 H1A 109.7
N21 C1 H1B 109.7
C4 C1 H1B 109.7
H1A C1 H1B 108.2
C22 N21 C25 108.5(2)
C22 N21 C1 123.65(19)
C25 N21 C1 125.5(2)
N23 C22 N21 108.31(19)
N23 C22 H22 125.8
N21 C22 H22 125.8
C22 N23 C24 108.8(2)
C22 N23 C2 126.8(2)
C24 N23 C2 124.2(2)
C25 C24 N23 107.1(2)
C25 C24 H24 126.5
N23 C24 H24 126.5
C24 C25 N21 107.3(2)
C24 C25 H25 126.4
N21 C25 H25 126.4
N23 C2 C32 113.14(19)
N23 C2 H2A 109
C32 C2 H2A 109
N23 C2 H2B 109
C32 C2 H2B 109
H2A C2 H2B 107.8
C36 C31 C32 119.2(2)
C36 C31 C3 116.8(2)
C32 C31 C3 124.0(2)
C33 C32 C31 119.0(2)
C33 C32 C2 116.5(2)
C31 C32 C2 124.4(2)
C34 C33 C32 121.3(2)
C34 C33 H33 119.4
C32 C33 H33 119.4
C33 C34 C35 119.6(2)
C33 C34 H34 120.2
C35 C34 H34 120.2
C36 C35 C34 120.0(2)
C36 C35 H35 120
C34 C35 H35 120
C35 C36 C31 121.0(2)
C35 C36 H36 119.5
C31 C36 H36 119.5
N41 C3 C31 109.8(2)
N41 C3 H3A 109.7
C31 C3 H3A 109.7
N41 C3 H3B 109.7
C31 C3 H3B 109.7
H3A C3 H3B 108.2
C42 N41 C45 108.7(2)
C42 N41 C3 124.7(2)
C45 N41 C3 125.3(2)
N41 C42 N43 108.7(2)
N41 C42 H42 125.6
N43 C42 H42 125.6
C42 N43 C44 108.0(2)
C42 N43 C4 123.5(2)
C44 N43 C4 125.4(2)
C45 C44 N43 107.5(2)
C45 C44 H44 126.3
N43 C44 H44 126.3
C44 C45 N41 107.0(2)
C44 C45 H45 126.5
N41 C45 H45 126.5
N43 C4 C1 109.39(19)
N43 C4 H4A 109.8
C1 C4 H4A 109.8
N43 C4 H4B 109.8
C1 C4 H4B 109.8
H4A C4 H4B 108.2
H1AO O1 H1BO 102(2)
H2AO O2 H2BO 103(2)

loop_
_geom_bond_atom_site_label_1
_geom_bond_atom_site_label_2
_geom_bond_distance
C1 N21 1.471(3)
C1 C4 1.534(3)
C1 H1A 0.99
C1 H1B 0.99
N21 C22 1.346(3)
N21 C25 1.376(3)
C22 N23 1.326(3)
C22 H22 0.95
N23 C24 1.385(3)
N23 C2 1.484(3)
C24 C25 1.350(4)
C24 H24 0.95
C25 H25 0.95
C2 C32 1.510(3)
C2 H2A 0.99
C2 H2B 0.99
C31 C36 1.398(3)
C31 C32 1.402(3)
C31 C3 1.518(3)
C32 C33 1.398(3)
C33 C34 1.386(4)
C33 H33 0.95
C34 C35 1.387(4)
C34 H34 0.95
C35 C36 1.385(3)
C35 H35 0.95
C36 H36 0.95
C3 N41 1.487(3)
C3 H3A 0.99
C3 H3B 0.99
N41 C42 1.328(3)
N41 C45 1.388(3)
C42 N43 1.346(3)
C42 H42 0.95
N43 C44 1.384(3)
N43 C4 1.468(3)
C44 C45 1.351(4)
C44 H44 0.95
C45 H45 0.95
C4 H4A 0.99
C4 H4B 0.99
O1 H1AO 0.846(18)
O1 H1BO 0.831(18)
O2 H2AO 0.860(18)
O2 H2BO 0.848(18)

loop_
_geom_hbond_atom_site_label_D
_geom_hbond_atom_site_label_H
_geom_hbond_atom_site_label_A
_geom_hbond_distance_DH
_geom_hbond_distance_HA
_geom_hbond_distance_DA
_geom_hbond_angle_DHA
_geom_hbond_site_symmetry_A
C22 H22 Br2 0.95 2.6 3.447(2) 149.2 .
C42 H42 Br1 0.95 3.21 4.003(2) 142.5 .
O1 H1AO O2 0.846(18) 2.02(3) 2.754(3) 145(4) 3_565
O1 H1BO Br1 0.831(18) 2.652(19) 3.481(2) 175(4) .
O2 H2AO Br1 0.860(18) 2.438(18) 3.289(2) 170(3) .
O2 H2BO Br2 0.848(18) 2.39(2) 3.231(2) 169(4) 2_564
